data_4511387
loop_
_publ_author_name
'Dias, Sara S. P.'
'Andr\'e, V\^ania'
'K\/lak, Julia'
'Duarte, M. Teresa'
'Kirillov, Alexander M.'

_publ_section_title
;
 Topological Diversity of Supramolecular Networks Constructed from
 Copper(II) Aminoalcohol Blocks and 2,6-Naphthalenedicarboxylate Linkers:
 Self-Assembly Synthesis, Structural Features, and Magnetic Properties
;
_journal_issue 7
_journal_name_full 'Crystal Growth &amp; Design'
_journal_page_first 3398
_journal_paper_doi 10.1021/cg500716d
_journal_volume 14
_journal_year 2014
_chemical_formula_sum 'C44 H68 Cu2 N4 O20'
_chemical_formula_weight 1100.12
_chemical_name_systematic
;
 ?
;
_space_group_IT_number 2
_symmetry_cell_setting triclinic
_symmetry_space_group_name_Hall '-P 1'
_symmetry_space_group_name_H-M 'P -1'
_atom_sites_solution_hydrogens geom
_atom_sites_solution_primary direct
_atom_sites_solution_secondary difmap
_audit_creation_method SHELXL-97
_cell_angle_alpha 88.8930(10)
_cell_angle_beta 79.8970(10)
_cell_angle_gamma 64.0080(10)
_cell_formula_units_Z 1
_cell_length_a 8.74970(10)
_cell_length_b 9.2024(2)
_cell_length_c 16.6861(2)
_cell_measurement_temperature 293(2)
_cell_measurement_theta_max 32.58
_cell_measurement_theta_min 2.47
_cell_volume 1186.40(3)
_computing_cell_refinement 'BRUKER SMART (Bruker, 2005)'
_computing_data_collection 'BRUKER APEX2 (Bruker, 2005)'
_computing_data_reduction 'BRUKER SAINT (Bruker, 2005)'
_computing_molecular_graphics 'ORTEP 3.2 (Farrugia, 1997) and Mercury 3.0'
_computing_structure_refinement 'SHELXL-97 (Sheldrick, 2008)'
_computing_structure_solution 'SIR 97 (Altomare et al, 1999)'
_diffrn_ambient_temperature 293(2)
_diffrn_measured_fraction_theta_full 0.995
_diffrn_measured_fraction_theta_max 0.995
_diffrn_measurement_device_type 'Bruker APEX-II CCD area detector'
_diffrn_measurement_method 'phi and omega scans'
_diffrn_radiation_monochromator graphite
_diffrn_radiation_source 'fine-focus sealed tube'
_diffrn_radiation_type MoK\a
_diffrn_radiation_wavelength 0.71069
_diffrn_reflns_av_R_equivalents 0.0447
_diffrn_reflns_av_sigmaI/netI 0.0370
_diffrn_reflns_limit_h_max 13
_diffrn_reflns_limit_h_min -13
_diffrn_reflns_limit_k_max 13
_diffrn_reflns_limit_k_min -13
_diffrn_reflns_limit_l_max 22
_diffrn_reflns_limit_l_min -25
_diffrn_reflns_number 41066
_diffrn_reflns_theta_full 32.58
_diffrn_reflns_theta_max 32.58
_diffrn_reflns_theta_min 2.47
_exptl_absorpt_coefficient_mu 0.981
_exptl_absorpt_correction_T_max 0.9435
_exptl_absorpt_correction_T_min 0.8432
_exptl_absorpt_correction_type multi-scan
_exptl_absorpt_process_details 'SADABS (Bruker,2005)'
_exptl_crystal_colour blue
_exptl_crystal_density_diffrn 1.540
_exptl_crystal_density_method 'not measured'
_exptl_crystal_description block
_exptl_crystal_F_000 578
_exptl_crystal_size_max 0.18
_exptl_crystal_size_mid 0.16
_exptl_crystal_size_min 0.06
_refine_diff_density_max 1.014
_refine_diff_density_min -0.641
_refine_diff_density_rms 0.120
_refine_ls_extinction_method none
_refine_ls_goodness_of_fit_ref 1.128
_refine_ls_hydrogen_treatment mixed
_refine_ls_matrix_type full
_refine_ls_number_parameters 324
_refine_ls_number_reflns 8597
_refine_ls_number_restraints 0
_refine_ls_restrained_S_all 1.128
_refine_ls_R_factor_all 0.0618
_refine_ls_R_factor_gt 0.0434
_refine_ls_shift/su_max 0.001
_refine_ls_shift/su_mean 0.000
_refine_ls_structure_factor_coef Fsqd
_refine_ls_weighting_details 'calc w=1/[\s^2^(Fo^2^)+(0.0638P)^2^+0.1726P] where P=(Fo^2^+2Fc^2^)/3'
_refine_ls_weighting_scheme calc
_refine_ls_wR_factor_gt 0.1115
_refine_ls_wR_factor_ref 0.1174
_reflns_number_gt 6853
_reflns_number_total 8597
_reflns_threshold_expression >2\s(I)
_cod_data_source_file Compound4.cif
_cod_data_source_block spd549p1bar
_cod_depositor_comments
;
The following automatic conversions were performed:

'_symmetry_cell_setting' value 'Triclinic' changed to 'triclinic'
according to
/usr/data/users/saulius/crontab/automatic-downloads/rss-feeds/ACS/lib/dictionaries/cif_core.dic
dictionary named 'cif_core.dic' version 2.4.2 from 2011-04-26.

Automatic conversion script
Id: cif_fix_values 2281 2013-09-26 08:29:07Z andrius 

 Adding full bibliography for 4511386--4511389.cif.
;
_cod_original_sg_symbol_H-M P-1
_cod_database_code 4511387

loop_
_symmetry_equiv_pos_as_xyz
'x, y, z'
'-x, -y, -z'

loop_
_atom_site_label
_atom_site_type_symbol
_atom_site_fract_x
_atom_site_fract_y
_atom_site_fract_z
_atom_site_U_iso_or_equiv
_atom_site_adp_type
_atom_site_occupancy
_atom_site_symmetry_multiplicity
_atom_site_calc_flag
_atom_site_refinement_flags
C17 C 0.6840(2) 0.4530(2) 0.09428(11) 0.0317(4) Uani 1 1 d .
C18 C 0.8182(2) 0.29323(19) 0.05094(10) 0.0259(3) Uani 1 1 d .
C19 C 0.8003(2) 0.1541(2) 0.06591(10) 0.0257(3) Uani 1 1 d .
H19 H 0.7038 0.1590 0.1019 0.031 Uiso 1 1 calc R
C20 C 0.92668(19) 0.00274(18) 0.02745(9) 0.0221(3) Uani 1 1 d .
C21 C 0.9642(2) 0.2867(2) -0.00381(11) 0.0288(3) Uani 1 1 d .
H21 H 0.9761 0.3813 -0.0138 0.035 Uiso 1 1 calc R
C22 C 1.0880(2) 0.1434(2) -0.04218(10) 0.0268(3) Uani 1 1 d .
H22 H 1.1829 0.1415 -0.0783 0.032 Uiso 1 1 calc R
O1W O 0.3241(3) 1.3423(3) 0.08912(13) 0.0698(5) Uani 1 1 d .
O2W O -0.0148(4) 0.4883(3) 0.18951(16) 0.0919(7) Uani 1 1 d .
O7 O 0.7127(2) 0.57429(16) 0.08165(10) 0.0451(4) Uani 1 1 d .
O8 O 0.55462(19) 0.45306(18) 0.13974(11) 0.0485(4) Uani 1 1 d .
C1 C 0.6133(2) 0.63759(19) 0.37523(10) 0.0226(3) Uani 1 1 d .
C2 C 0.77505(19) 0.59005(18) 0.40974(9) 0.0207(3) Uani 1 1 d .
C3 C 0.8973(2) 0.64770(19) 0.37681(9) 0.0233(3) Uani 1 1 d .
H3 H 0.8827 0.7063 0.3304 0.028 Uiso 1 1 calc R
C4 C 0.9635(2) 0.38185(19) 0.58754(9) 0.0232(3) Uani 1 1 d .
H4 H 0.8838 0.3441 0.6101 0.028 Uiso 1 1 calc R
C5 C 0.79758(19) 0.50141(18) 0.47746(9) 0.0214(3) Uani 1 1 d .
H5 H 0.7186 0.4616 0.4981 0.026 Uiso 1 1 calc R
C6 C 0.93983(18) 0.46974(17) 0.51635(9) 0.0187(3) Uani 1 1 d .
C7 C 0.5174(2) 1.0989(2) 0.29807(12) 0.0329(4) Uani 1 1 d .
H7A H 0.5277 1.0929 0.2393 0.040 Uiso 1 1 calc R
H7B H 0.6181 1.0079 0.3113 0.040 Uiso 1 1 calc R
C8 C 0.5255(3) 1.2532(3) 0.32241(14) 0.0442(5) Uani 1 1 d .
H8A H 0.6070 1.2719 0.2812 0.053 Uiso 1 1 calc R
H8B H 0.4126 1.3443 0.3253 0.053 Uiso 1 1 calc R
C9 C 0.3535(2) 1.0571(2) 0.42423(10) 0.0308(4) Uani 1 1 d .
H9A H 0.3345 1.1580 0.4508 0.037 Uiso 1 1 calc R
H9B H 0.4643 0.9743 0.4331 0.037 Uiso 1 1 calc R
C10 C 0.2123(3) 1.0110(2) 0.46378(11) 0.0357(4) Uani 1 1 d .
H10A H 0.2293 0.9792 0.5185 0.043 Uiso 1 1 calc R
H10B H 0.1009 1.1049 0.4683 0.043 Uiso 1 1 calc R
C11 C 0.2002(2) 1.2118(2) 0.31623(12) 0.0324(4) Uani 1 1 d .
H11A H 0.2307 1.2657 0.2700 0.039 Uiso 1 1 calc R
H11B H 0.1452 1.2905 0.3626 0.039 Uiso 1 1 calc R
C12 C 0.0733(2) 1.1524(2) 0.29700(11) 0.0299(3) Uani 1 1 d .
H12A H 0.0180 1.1259 0.3469 0.036 Uiso 1 1 calc R
H12B H -0.0158 1.2372 0.2730 0.036 Uiso 1 1 calc R
C13 C 0.2103(2) 1.0550(2) 0.15598(10) 0.0295(3) Uani 1 1 d .
H13A H 0.2243 1.1530 0.1613 0.035 Uiso 1 1 calc R
H13B H 0.1140 1.0805 0.1281 0.035 Uiso 1 1 calc R
C14 C 0.3732(2) 0.9280(2) 0.10347(10) 0.0324(4) Uani 1 1 d .
H14A H 0.3526 0.8383 0.0874 0.039 Uiso 1 1 calc R
H14B H 0.4049 0.9746 0.0545 0.039 Uiso 1 1 calc R
C15 C 0.0644(2) 0.9125(2) 0.24183(11) 0.0296(3) Uani 1 1 d .
H15A H -0.0257 0.9630 0.2097 0.035 Uiso 1 1 calc R
H15B H 0.0092 0.9135 0.2977 0.035 Uiso 1 1 calc R
C16 C 0.1791(2) 0.7389(2) 0.20881(11) 0.0295(3) Uani 1 1 d .
H16A H 0.1189 0.6723 0.2230 0.035 Uiso 1 1 calc R
H16B H 0.2107 0.7338 0.1499 0.035 Uiso 1 1 calc R
N1 N 0.36131(18) 1.07651(16) 0.33497(8) 0.0248(3) Uani 1 1 d .
N2 N 0.16573(16) 1.00632(16) 0.23916(8) 0.0219(2) Uani 1 1 d .
O1 O 0.59633(14) 0.73043(14) 0.31638(7) 0.0252(2) Uani 1 1 d .
O2 O 0.50406(17) 0.59198(17) 0.40775(9) 0.0370(3) Uani 1 1 d .
O3 O 0.5765(3) 1.2428(2) 0.39785(12) 0.0602(5) Uani 1 1 d .
H3A H 0.5803 1.3271 0.4097 0.090 Uiso 1 1 calc R
O4 O 0.21002(17) 0.88158(16) 0.41902(8) 0.0340(3) Uani 1 1 d .
H4O H 0.3030 0.8010 0.4161 0.051 Uiso 1 1 calc R
O5 O 0.51031(16) 0.87117(16) 0.14910(8) 0.0302(3) Uani 1 1 d .
O6 O 0.33012(16) 0.68264(15) 0.24491(8) 0.0276(2) Uani 1 1 d .
Cu1 Cu 0.38090(2) 0.86441(2) 0.281635(10) 0.01916(6) Uani 1 1 d .
H001 H 0.397(3) 0.615(3) 0.2192(15) 0.043(7) Uiso 1 1 d .
H002 H 0.577(4) 0.781(4) 0.136(2) 0.072(10) Uiso 1 1 d .
H1W H 0.3418 1.3415 0.0370 0.087 Uiso 1 1 d .
H2W H 0.3939 1.3745 0.1045 0.087 Uiso 1 1 d .
H3W H 0.0856 0.4471 0.1575 0.087 Uiso 1 1 d .
H4W H -0.0888 0.5268 0.1575 0.087 Uiso 1 1 d .

loop_
_atom_site_aniso_label
_atom_site_aniso_U_11
_atom_site_aniso_U_22
_atom_site_aniso_U_33
_atom_site_aniso_U_23
_atom_site_aniso_U_13
_atom_site_aniso_U_12
C17 0.0298(8) 0.0243(8) 0.0342(9) -0.0066(6) -0.0079(7) -0.0046(6)
C18 0.0240(7) 0.0212(7) 0.0275(7) -0.0040(6) -0.0059(6) -0.0047(6)
C19 0.0223(7) 0.0252(7) 0.0260(7) -0.0041(6) -0.0018(6) -0.0081(6)
C20 0.0218(7) 0.0220(7) 0.0212(7) -0.0015(5) -0.0045(5) -0.0083(6)
C21 0.0327(8) 0.0209(7) 0.0330(8) 0.0003(6) -0.0048(7) -0.0124(6)
C22 0.0259(7) 0.0249(7) 0.0282(8) -0.0015(6) -0.0001(6) -0.0115(6)
O1W 0.0727(13) 0.0740(13) 0.0797(13) 0.0189(11) -0.0168(11) -0.0474(11)
O2W 0.0963(18) 0.0982(18) 0.0860(16) 0.0102(14) -0.0324(14) -0.0418(15)
O7 0.0463(8) 0.0227(6) 0.0564(9) -0.0084(6) 0.0008(7) -0.0096(6)
O8 0.0372(7) 0.0336(7) 0.0636(10) -0.0207(7) 0.0127(7) -0.0127(6)
C1 0.0222(7) 0.0210(7) 0.0270(7) 0.0032(5) -0.0096(6) -0.0100(6)
C2 0.0194(6) 0.0199(6) 0.0234(7) 0.0016(5) -0.0068(5) -0.0083(5)
C3 0.0250(7) 0.0253(7) 0.0225(7) 0.0080(5) -0.0089(6) -0.0123(6)
C4 0.0239(7) 0.0262(7) 0.0240(7) 0.0073(6) -0.0067(5) -0.0145(6)
C5 0.0206(6) 0.0221(7) 0.0253(7) 0.0039(5) -0.0068(5) -0.0120(5)
C6 0.0190(6) 0.0181(6) 0.0198(6) 0.0023(5) -0.0050(5) -0.0085(5)
C7 0.0373(9) 0.0323(9) 0.0348(9) -0.0002(7) -0.0039(7) -0.0214(8)
C8 0.0546(12) 0.0378(10) 0.0549(13) 0.0080(9) -0.0171(10) -0.0315(10)
C9 0.0428(10) 0.0314(8) 0.0235(7) -0.0024(6) -0.0095(7) -0.0198(8)
C10 0.0464(11) 0.0367(10) 0.0250(8) -0.0025(7) -0.0023(7) -0.0207(8)
C11 0.0375(9) 0.0200(7) 0.0361(9) -0.0016(6) -0.0106(7) -0.0078(7)
C12 0.0239(7) 0.0232(7) 0.0331(8) -0.0049(6) -0.0043(6) -0.0020(6)
C13 0.0289(8) 0.0310(8) 0.0259(8) 0.0073(6) -0.0098(6) -0.0092(7)
C14 0.0327(9) 0.0389(9) 0.0232(7) 0.0017(7) -0.0040(6) -0.0141(7)
C15 0.0212(7) 0.0337(9) 0.0351(9) 0.0004(7) -0.0083(6) -0.0122(6)
C16 0.0283(8) 0.0335(8) 0.0316(8) -0.0031(7) -0.0066(6) -0.0174(7)
N1 0.0296(7) 0.0224(6) 0.0239(6) -0.0004(5) -0.0070(5) -0.0120(5)
N2 0.0194(6) 0.0213(6) 0.0223(6) 0.0004(5) -0.0049(5) -0.0061(5)
O1 0.0224(5) 0.0270(6) 0.0274(6) 0.0086(4) -0.0111(4) -0.0100(4)
O2 0.0313(6) 0.0449(8) 0.0483(8) 0.0222(6) -0.0200(6) -0.0251(6)
O3 0.0825(13) 0.0546(10) 0.0666(11) 0.0033(8) -0.0288(10) -0.0457(10)
O4 0.0337(6) 0.0304(6) 0.0400(7) -0.0013(5) -0.0050(5) -0.0168(5)
O5 0.0261(6) 0.0283(6) 0.0312(6) -0.0025(5) -0.0036(5) -0.0079(5)
O6 0.0262(6) 0.0231(6) 0.0320(6) -0.0048(5) -0.0058(5) -0.0093(5)
Cu1 0.01950(10) 0.01751(10) 0.02067(10) 0.00116(6) -0.00772(7) -0.00691(7)

loop_
_atom_type_symbol
_atom_type_description
_atom_type_scat_dispersion_real
_atom_type_scat_dispersion_imag
_atom_type_scat_source
C C 0.0033 0.0016 'International Tables Vol C Tables 4.2.6.8 and 6.1.1.4'
H H 0.0000 0.0000 'International Tables Vol C Tables 4.2.6.8 and 6.1.1.4'
N N 0.0061 0.0033 'International Tables Vol C Tables 4.2.6.8 and 6.1.1.4'
O O 0.0106 0.0060 'International Tables Vol C Tables 4.2.6.8 and 6.1.1.4'
Cu Cu 0.3201 1.2651 'International Tables Vol C Tables 4.2.6.8 and 6.1.1.4'

loop_
_geom_angle_atom_site_label_1
_geom_angle_atom_site_label_2
_geom_angle_atom_site_label_3
_geom_angle
_geom_angle_site_symmetry_1
_geom_angle_site_symmetry_3
O8 C17 O7 125.37(16) . .
O8 C17 C18 117.47(16) . .
O7 C17 C18 117.16(17) . .
C19 C18 C21 119.76(14) . .
C19 C18 C17 120.17(16) . .
C21 C18 C17 120.06(15) . .
C18 C19 C20 121.03(15) . .
C22 C20 C19 122.24(14) 2_755 .
C22 C20 C20 118.93(17) 2_755 2_755
C19 C20 C20 118.83(18) . 2_755
C22 C21 C18 120.85(15) . .
C21 C22 C20 120.59(15) . 2_755
O2 C1 O1 125.19(14) . .
O2 C1 C2 118.97(14) . .
O1 C1 C2 115.73(13) . .
C5 C2 C3 119.79(13) . .
C5 C2 C1 119.78(13) . .
C3 C2 C1 120.21(13) . .
C4 C3 C2 120.76(14) 2_766 .
C3 C4 C6 120.43(14) 2_766 .
C2 C5 C6 120.87(13) . .
C5 C6 C4 121.88(13) . .
C5 C6 C6 118.91(16) . 2_766
C4 C6 C6 119.20(16) . 2_766
N1 C7 C8 118.12(16) . .
O3 C8 C7 111.13(17) . .
N1 C9 C10 113.67(14) . .
O4 C10 C9 112.69(14) . .
N1 C11 C12 112.08(14) . .
N2 C12 C11 109.90(13) . .
N2 C13 C14 114.71(14) . .
O5 C14 C13 109.08(14) . .
N2 C15 C16 111.10(13) . .
O6 C16 C15 106.98(13) . .
C9 N1 C7 110.74(13) . .
C9 N1 C11 112.33(14) . .
C7 N1 C11 110.89(14) . .
C9 N1 Cu1 107.61(10) . .
C7 N1 Cu1 108.41(10) . .
C11 N1 Cu1 106.64(10) . .
C15 N2 C12 110.97(13) . .
C15 N2 C13 113.34(13) . .
C12 N2 C13 109.69(13) . .
C15 N2 Cu1 106.10(10) . .
C12 N2 Cu1 105.71(10) . .
C13 N2 Cu1 110.71(10) . .
C1 O1 Cu1 125.34(10) . .
C14 O5 Cu1 105.33(10) . .
C16 O6 Cu1 113.47(10) . .
O1 Cu1 N2 176.34(5) . .
O1 Cu1 O6 97.65(5) . .
N2 Cu1 O6 83.30(5) . .
O1 Cu1 N1 93.29(5) . .
N2 Cu1 N1 86.51(5) . .
O6 Cu1 N1 164.13(5) . .
O1 Cu1 O5 94.46(5) . .
N2 Cu1 O5 82.00(5) . .
O6 Cu1 O5 89.67(5) . .
N1 Cu1 O5 100.94(5) . .

loop_
_geom_bond_atom_site_label_1
_geom_bond_atom_site_label_2
_geom_bond_distance
_geom_bond_site_symmetry_2
C17 O8 1.247(2) .
C17 O7 1.254(2) .
C17 C18 1.514(2) .
C18 C19 1.369(2) .
C18 C21 1.413(2) .
C19 C20 1.418(2) .
C20 C22 1.419(2) 2_755
C20 C20 1.422(3) 2_755
C21 C22 1.363(2) .
C22 C20 1.419(2) 2_755
C1 O2 1.243(2) .
C1 O1 1.2743(19) .
C1 C2 1.503(2) .
C2 C5 1.372(2) .
C2 C3 1.417(2) .
C3 C4 1.368(2) 2_766
C4 C3 1.368(2) 2_766
C4 C6 1.418(2) .
C5 C6 1.419(2) .
C6 C6 1.420(3) 2_766
C7 N1 1.494(2) .
C7 C8 1.519(3) .
C8 O3 1.396(3) .
C9 N1 1.490(2) .
C9 C10 1.518(3) .
C10 O4 1.427(2) .
C11 N1 1.495(2) .
C11 C12 1.516(3) .
C12 N2 1.488(2) .
C13 N2 1.489(2) .
C13 C14 1.518(2) .
C14 O5 1.431(2) .
C15 N2 1.480(2) .
C15 C16 1.516(2) .
C16 O6 1.430(2) .
N1 Cu1 2.0860(13) .
N2 Cu1 2.0074(13) .
O1 Cu1 1.9309(11) .
O5 Cu1 2.3140(13) .
O6 Cu1 2.0390(12) .
